data_2239399
loop_
_publ_author_name
'Merola, Joseph S.'
'Slebodnick, Carla'
'Berg, Michael'
'Ritchie, Melissa K.'

_publ_section_title
;
 <i>mer</i>-Hydridotris(trimethylphosphane-\k<i>P</i>)(<small>D</small>-valinato-\k^2^<i>N</i>,<i>O</i>)iridium
 hexafluoridophosphate dichloromethane 0.675-solvate
;
_journal_coeditor_code PK2516
_journal_issue 3
_journal_name_full 'Acta Crystallographica Section E'
_journal_page_first m82
_journal_paper_doi 10.1107/S1600536814002165
_journal_volume 70
_journal_year 2014
_chemical_formula_iupac '[Ir (C5 H10 N O2) H (C3 H9 P)3] P F6, 0.675C H2 Cl2'
_chemical_formula_moiety 'C14 H38 Ir N O2 P3, F6 P, 0.675(C1 H2 Cl2)'
_chemical_formula_sum 'C14.68 H39.35 Cl1.35 F6 Ir N O2 P4'
_chemical_formula_weight 739.86
_chemical_name_systematic
;<i>mer</i>-Hydridotris(trimethylphosphane-\k<i>P</i>)(<i>D</i>-valinato-\k^2^<i>N</i>,<i>O</i>)iridium hexafluoridophosphate dichloromethane
0.675-solvate
;
_space_group_crystal_system tetragonal
_space_group_IT_number 76
_space_group_name_Hall 'P 4w'
_space_group_name_H-M_alt 'P 41'
_symmetry_space_group_name_Hall 'P 4w'
_symmetry_space_group_name_H-M 'P 41'
_atom_sites_solution_hydrogens mixed
_audit_creation_method
;
Olex2 1.2
(compiled 2013.12.10 svn.r2850 for OlexSys, GUI svn.r4736)
;
_cell_angle_alpha 90
_cell_angle_beta 90
_cell_angle_gamma 90
_cell_formula_units_Z 4
_cell_length_a 14.04454(17)
_cell_length_b 14.04454(17)
_cell_length_c 14.2657(3)
_cell_measurement_reflns_used 12856
_cell_measurement_temperature 100(2)
_cell_measurement_theta_max 31.4173
_cell_measurement_theta_min 3.5096
_cell_volume 2813.90(8)
_computing_cell_refinement 'CrysAlis PRO (Oxford Diffraction, 2010)'
_computing_data_collection 'CrysAlis PRO (Oxford Diffraction, 2010)'
_computing_data_reduction 'CrysAlis PRO (Oxford Diffraction, 2010)'
_computing_molecular_graphics 'OLEX2 (Dolomanov <i>et al.</i>, 2009)'
_computing_publication_material 'OLEX2 (Dolomanov <i>et al.</i>, 2009)'
_computing_structure_refinement 'SHELXL97 (Sheldrick, 2008)'
_computing_structure_solution 'SHELXS97 (Sheldrick, 2008)'
_diffrn_ambient_temperature 100.15
_diffrn_detector_area_resol_mean 16.0122
_diffrn_measured_fraction_theta_full 0.998
_diffrn_measured_fraction_theta_max 0.998
_diffrn_measurement_device_type 'Oxford Diffraction Xcalibur2 (Eos, Gemini ultra)'
_diffrn_measurement_method '\w scans'
_diffrn_radiation_monochromator graphite
_diffrn_radiation_type MoK\a
_diffrn_radiation_wavelength 0.71073
_diffrn_reflns_av_R_equivalents 0.0690
_diffrn_reflns_limit_h_max 20
_diffrn_reflns_limit_h_min -19
_diffrn_reflns_limit_k_max 20
_diffrn_reflns_limit_k_min -20
_diffrn_reflns_limit_l_max 20
_diffrn_reflns_limit_l_min -20
_diffrn_reflns_number 39354
_diffrn_reflns_theta_full 30.000
_diffrn_reflns_theta_max 31.488
_diffrn_reflns_theta_min 3.517
_exptl_absorpt_coefficient_mu 5.152
_exptl_absorpt_correction_T_max 0.774
_exptl_absorpt_correction_T_min 0.449
_exptl_absorpt_correction_type gaussian
_exptl_absorpt_process_details '(CrysAlis PRO; Oxford Diffraction, 2010)'
_exptl_crystal_colour colourless
_exptl_crystal_density_diffrn 1.746
_exptl_crystal_description needle
_exptl_crystal_F_000 1457
_exptl_crystal_size_max 0.1654
_exptl_crystal_size_mid 0.0511
_exptl_crystal_size_min 0.0506
_refine_diff_density_max 0.698
_refine_diff_density_min -0.607
_refine_ls_abs_structure_details
;
Flack parameter determined using 3004 quotients
[(<i>I</i>^+^)-(<i>I</i>^-^)]/[(<i>I</i>^+^)+(<i>I</i>^-^)]
(Parsons <i>et al.</i>, 2013)
;
_refine_ls_abs_structure_Flack -0.021(4)
_refine_ls_extinction_method none
_refine_ls_goodness_of_fit_ref 0.805
_refine_ls_hydrogen_treatment mixed
_refine_ls_matrix_type full
_refine_ls_number_parameters 301
_refine_ls_number_reflns 9371
_refine_ls_number_restraints 2
_refine_ls_restrained_S_all 0.806
_refine_ls_R_factor_all 0.0467
_refine_ls_R_factor_gt 0.0307
_refine_ls_shift/su_max 0.001
_refine_ls_shift/su_mean 0.000
_refine_ls_structure_factor_coef Fsqd
_refine_ls_weighting_details 'w=1/[\s^2^(Fo^2^)+(0.0129P)^2^] where P=(Fo^2^+2Fc^2^)/3'
_refine_ls_weighting_scheme calc
_refine_ls_wR_factor_gt 0.0446
_refine_ls_wR_factor_ref 0.0461
_reflns_number_gt 7266
_reflns_number_total 9371
_reflns_threshold_expression I>2\s(I)
_cod_data_source_file pk2516sup1.cif
_cod_data_source_block I
_cod_original_cell_volume 2813.89(9)
_cod_database_code 2239399
_cod_database_fobs_code 2239399
_shelx_space_group_comment
;
The symmetry employed for this shelxl refinement is uniquely defined
by the following loop, which should always be used as a source of
symmetry information in preference to the above space-group names.
They are only intended as comments.
;
_shelxl_version_number 2.013

loop_
_space_group_symop_operation_xyz
'x, y, z'
'-x, -y, z+1/2'
'-y, x, z+1/4'
'y, -x, z+3/4'

loop_
_atom_site_type_symbol
_atom_site_label
_atom_site_fract_x
_atom_site_fract_y
_atom_site_fract_z
_atom_site_U_iso_or_equiv
_atom_site_adp_type
_atom_site_calc_flag
_atom_site_occupancy
Ir Ir1 0.35067(2) 0.06307(2) 0.87490(2) 0.01215(4) Uani d 1
H H 0.423(3) 0.057(4) 0.946(3) 0.018 Uiso d 1
O O1 0.2567(3) 0.1552(3) 0.9483(3) 0.0147(9) Uani d 1
O O2 0.1109(3) 0.2137(3) 0.9557(3) 0.0185(9) Uani d 1
N N1 0.2309(4) 0.0780(4) 0.7763(4) 0.0167(11) Uani d 1
H H1A 0.243(4) 0.127(4) 0.735(4) 0.020 Uiso d 1
H H1B 0.221(4) 0.023(5) 0.758(4) 0.020 Uiso d 1
C C1 0.1714(4) 0.1635(4) 0.9161(4) 0.0139(12) Uani d 1
C C2 0.1437(4) 0.1072(4) 0.8295(4) 0.0131(12) Uani d 1
H H2 0.1141 0.0469 0.8529 0.016 Uiso calc 1
C C3 0.0677(4) 0.1561(4) 0.7699(4) 0.0161(12) Uani d 1
H H3 0.0145 0.1728 0.8134 0.019 Uiso calc 1
C C4 0.0260(5) 0.0889(5) 0.6968(4) 0.0288(16) Uani d 1
H H4A 0.0754 0.0717 0.6512 0.043 Uiso calc 1
H H4B -0.0268 0.1205 0.6643 0.043 Uiso calc 1
H H4C 0.0026 0.0312 0.7277 0.043 Uiso calc 1
C C5 0.1009(4) 0.2493(4) 0.7263(4) 0.0249(15) Uani d 1
H H5A 0.1337 0.2876 0.7737 0.037 Uiso calc 1
H H5B 0.0456 0.2845 0.7026 0.037 Uiso calc 1
H H5C 0.1446 0.2358 0.6744 0.037 Uiso calc 1
P P1 0.28924(11) -0.05993(12) 0.96794(11) 0.0148(3) Uani d 1
C C6 0.2254(5) -0.0111(5) 1.0676(4) 0.0281(17) Uani d 1
H H6A 0.2641 0.0385 1.0973 0.042 Uiso calc 1
H H6B 0.2126 -0.0619 1.1130 0.042 Uiso calc 1
H H6C 0.1651 0.0165 1.0463 0.042 Uiso calc 1
C C7 0.2042(5) -0.1472(4) 0.9273(4) 0.0255(15) Uani d 1
H H7A 0.1438 -0.1156 0.9126 0.038 Uiso calc 1
H H7B 0.1938 -0.1949 0.9764 0.038 Uiso calc 1
H H7C 0.2289 -0.1785 0.8709 0.038 Uiso calc 1
C C8 0.3778(4) -0.1308(5) 1.0273(4) 0.0287(16) Uani d 1
H H8A 0.4116 -0.1703 0.9815 0.043 Uiso calc 1
H H8B 0.3467 -0.1718 1.0737 0.043 Uiso calc 1
H H8C 0.4233 -0.0888 1.0590 0.043 Uiso calc 1
P P2 0.44500(11) -0.02850(12) 0.78431(11) 0.0161(3) Uani d 1
C C9 0.4335(5) -0.1576(4) 0.7880(4) 0.0230(13) Uani d 1
H H9A 0.4649 -0.1853 0.7330 0.034 Uiso calc 1
H H9B 0.3660 -0.1749 0.7877 0.034 Uiso calc 1
H H9C 0.4636 -0.1819 0.8451 0.034 Uiso calc 1
C C10 0.4244(4) -0.0090(4) 0.6599(4) 0.0190(14) Uani d 1
H H10A 0.4285 0.0592 0.6461 0.028 Uiso calc 1
H H10B 0.3609 -0.0325 0.6430 0.028 Uiso calc 1
H H10C 0.4726 -0.0433 0.6234 0.028 Uiso calc 1
C C11 0.5723(4) -0.0150(5) 0.8001(4) 0.0252(15) Uani d 1
H H11A 0.6059 -0.0491 0.7502 0.038 Uiso calc 1
H H11B 0.5908 -0.0412 0.8611 0.038 Uiso calc 1
H H11C 0.5889 0.0527 0.7976 0.038 Uiso calc 1
P P3 0.42554(11) 0.20679(11) 0.83341(11) 0.0156(3) Uani d 1
C C12 0.4899(4) 0.2255(5) 0.7248(4) 0.0246(15) Uani d 1
H H12A 0.5181 0.2893 0.7249 0.037 Uiso calc 1
H H12B 0.4460 0.2196 0.6717 0.037 Uiso calc 1
H H12C 0.5405 0.1778 0.7190 0.037 Uiso calc 1
C C13 0.5114(5) 0.2398(5) 0.9217(4) 0.0294(17) Uani d 1
H H13A 0.5631 0.1929 0.9228 0.044 Uiso calc 1
H H13B 0.4803 0.2416 0.9832 0.044 Uiso calc 1
H H13C 0.5375 0.3028 0.9071 0.044 Uiso calc 1
C C14 0.3453(5) 0.3082(5) 0.8334(6) 0.037(2) Uani d 1
H H14A 0.3821 0.3670 0.8259 0.056 Uiso calc 1
H H14B 0.3104 0.3102 0.8928 0.056 Uiso calc 1
H H14C 0.3001 0.3020 0.7814 0.056 Uiso calc 1
P P4 0.29616(12) 0.22465(12) 0.48790(11) 0.0201(4) Uani d 1
F F1 0.2682(3) 0.1526(3) 0.5708(3) 0.0469(12) Uani d 1
F F2 0.4001(3) 0.1782(3) 0.4853(3) 0.0322(9) Uani d 1
F F3 0.3308(3) 0.2988(3) 0.5639(3) 0.0554(14) Uani d 1
F F4 0.3246(3) 0.2950(3) 0.4063(3) 0.0439(12) Uani d 1
F F5 0.2601(3) 0.1496(3) 0.4133(3) 0.0426(11) Uani d 1
F F6 0.1918(3) 0.2709(3) 0.4920(3) 0.0353(10) Uani d 1
C C15 0.5610(11) 0.3894(9) 0.4795(10) 0.066(4) Uani d 0.675(6)
H H15A 0.5070 0.3578 0.4475 0.080 Uiso calc 0.675(6)
H H15B 0.5730 0.3546 0.5387 0.080 Uiso calc 0.675(6)
Cl Cl1 0.6642(3) 0.3794(2) 0.4068(3) 0.0708(15) Uani d 0.675(6)
Cl Cl2 0.5294(4) 0.4995(4) 0.5055(7) 0.157(3) Uani d 0.675(6)

loop_
_atom_site_aniso_label
_atom_site_aniso_U_11
_atom_site_aniso_U_22
_atom_site_aniso_U_33
_atom_site_aniso_U_12
_atom_site_aniso_U_13
_atom_site_aniso_U_23
Ir1 0.01075(12) 0.01395(12) 0.01177(7) -0.00014(11) -0.00084(10) 0.00094(10)
O1 0.015(2) 0.015(2) 0.014(2) -0.0025(18) -0.0022(17) -0.0019(16)
O2 0.016(2) 0.023(2) 0.017(2) 0.0037(19) 0.0020(17) -0.0052(18)
N1 0.020(3) 0.013(3) 0.017(3) 0.001(2) 0.004(2) -0.002(2)
C1 0.016(3) 0.012(3) 0.014(3) -0.001(2) 0.005(2) 0.004(2)
C2 0.010(3) 0.012(3) 0.017(3) -0.003(2) 0.000(2) 0.000(2)
C3 0.010(3) 0.024(3) 0.015(3) 0.003(2) -0.003(2) -0.001(3)
C4 0.022(4) 0.032(4) 0.033(4) 0.015(3) -0.010(3) -0.010(3)
C5 0.020(4) 0.029(4) 0.025(3) 0.011(3) 0.002(3) 0.006(3)
P1 0.0151(9) 0.0175(9) 0.0118(7) -0.0009(7) -0.0008(6) 0.0031(6)
C6 0.037(4) 0.024(4) 0.023(4) 0.001(3) 0.011(3) 0.006(3)
C7 0.029(4) 0.025(4) 0.023(3) -0.010(3) -0.005(3) 0.004(3)
C8 0.020(4) 0.038(4) 0.029(4) -0.004(3) -0.003(3) 0.013(3)
P2 0.0127(8) 0.0188(9) 0.0166(8) 0.0015(7) -0.0005(6) 0.0011(7)
C9 0.026(4) 0.019(4) 0.024(3) 0.000(3) 0.002(3) -0.006(3)
C10 0.018(3) 0.021(3) 0.017(3) 0.006(3) 0.005(2) 0.001(2)
C11 0.014(3) 0.034(4) 0.027(4) 0.004(3) -0.002(3) -0.002(3)
P3 0.0137(8) 0.0155(8) 0.0177(8) -0.0013(7) -0.0004(6) 0.0013(6)
C12 0.028(4) 0.026(4) 0.019(3) -0.011(3) 0.003(3) 0.006(3)
C13 0.036(4) 0.027(4) 0.025(4) -0.010(3) -0.010(3) -0.001(3)
C14 0.023(4) 0.018(4) 0.072(6) 0.000(3) 0.005(4) 0.004(4)
P4 0.0213(9) 0.0208(9) 0.0180(8) 0.0069(7) -0.0001(7) 0.0002(7)
F1 0.049(3) 0.049(3) 0.043(3) 0.026(2) 0.021(2) 0.025(2)
F2 0.026(2) 0.039(3) 0.031(2) 0.0158(19) -0.0018(17) 0.0012(19)
F3 0.061(3) 0.048(3) 0.058(3) 0.019(2) -0.034(3) -0.028(2)
F4 0.040(3) 0.046(3) 0.046(3) 0.002(2) 0.004(2) 0.021(2)
F5 0.039(3) 0.039(3) 0.049(3) 0.003(2) -0.008(2) -0.015(2)
F6 0.032(2) 0.042(3) 0.031(2) 0.017(2) 0.0028(18) 0.0063(19)
C15 0.089(12) 0.036(8) 0.074(11) 0.011(7) -0.013(9) 0.001(7)
Cl1 0.084(3) 0.047(2) 0.082(3) -0.0090(19) 0.017(2) -0.0030(18)
Cl2 0.140(5) 0.061(4) 0.270(8) 0.039(4) 0.095(7) 0.018(4)

loop_
_atom_type_symbol
_atom_type_description
_atom_type_scat_dispersion_real
_atom_type_scat_dispersion_imag
_atom_type_scat_source
C C 0.0033 0.0016 'International Tables Vol C Tables 4.2.6.8 and 6.1.1.4'
H H 0.0000 0.0000 'International Tables Vol C Tables 4.2.6.8 and 6.1.1.4'
N N 0.0061 0.0033 'International Tables Vol C Tables 4.2.6.8 and 6.1.1.4'
O O 0.0106 0.0060 'International Tables Vol C Tables 4.2.6.8 and 6.1.1.4'
F F 0.0171 0.0103 'International Tables Vol C Tables 4.2.6.8 and 6.1.1.4'
P P 0.1023 0.0942 'International Tables Vol C Tables 4.2.6.8 and 6.1.1.4'
Ir Ir -1.4442 7.9887 'International Tables Vol C Tables 4.2.6.8 and 6.1.1.4'
Cl Cl 0.1484 0.1585 'International Tables Vol C Tables 4.2.6.8 and 6.1.1.4'

loop_
_exptl_crystal_face_index_h
_exptl_crystal_face_index_k
_exptl_crystal_face_index_l
_exptl_crystal_face_perp_dist
0 1 0 0.0253
0 -1 0 0.0253
1 0 0 0.0255
-1 0 0 0.0255
0 0 1 0.0827
0 0 -1 0.0827

loop_
_geom_angle_atom_site_label_1
_geom_angle_atom_site_label_2
_geom_angle_atom_site_label_3
_geom_angle
O1 Ir1 H 97(2)
O1 Ir1 N1 77.43(17)
O1 Ir1 P1 86.61(11)
O1 Ir1 P2 174.55(11)
O1 Ir1 P3 83.06(11)
N1 Ir1 H 174(2)
N1 Ir1 P1 98.66(15)
N1 Ir1 P2 97.88(14)
N1 Ir1 P3 95.69(15)
P1 Ir1 H 80(2)
P1 Ir1 P3 160.05(5)
P2 Ir1 H 88(2)
P2 Ir1 P1 96.93(5)
P2 Ir1 P3 94.74(6)
P3 Ir1 H 85(2)
C1 O1 Ir1 117.2(3)
Ir1 N1 H1A 110(4)
Ir1 N1 H1B 104(4)
H1A N1 H1B 122(6)
C2 N1 Ir1 109.1(4)
C2 N1 H1A 106(4)
C2 N1 H1B 106(4)
O1 C1 C2 118.8(5)
O2 C1 O1 121.8(5)
O2 C1 C2 119.4(5)
N1 C2 C1 110.2(5)
N1 C2 H2 106.1
N1 C2 C3 114.3(5)
C1 C2 H2 106.1
C1 C2 C3 113.5(5)
C3 C2 H2 106.1
C2 C3 H3 106.3
C4 C3 C2 111.8(5)
C4 C3 H3 106.3
C5 C3 C2 113.7(5)
C5 C3 H3 106.3
C5 C3 C4 111.8(5)
C3 C4 H4A 109.5
C3 C4 H4B 109.5
C3 C4 H4C 109.5
H4A C4 H4B 109.5
H4A C4 H4C 109.5
H4B C4 H4C 109.5
C3 C5 H5A 109.5
C3 C5 H5B 109.5
C3 C5 H5C 109.5
H5A C5 H5B 109.5
H5A C5 H5C 109.5
H5B C5 H5C 109.5
C6 P1 Ir1 110.3(2)
C7 P1 Ir1 124.2(2)
C7 P1 C6 100.4(3)
C8 P1 Ir1 114.8(2)
C8 P1 C6 100.5(3)
C8 P1 C7 103.4(3)
P1 C6 H6A 109.5
P1 C6 H6B 109.5
P1 C6 H6C 109.5
H6A C6 H6B 109.5
H6A C6 H6C 109.5
H6B C6 H6C 109.5
P1 C7 H7A 109.5
P1 C7 H7B 109.5
P1 C7 H7C 109.5
H7A C7 H7B 109.5
H7A C7 H7C 109.5
H7B C7 H7C 109.5
P1 C8 H8A 109.5
P1 C8 H8B 109.5
P1 C8 H8C 109.5
H8A C8 H8B 109.5
H8A C8 H8C 109.5
H8B C8 H8C 109.5
C9 P2 Ir1 120.0(2)
C10 P2 Ir1 112.3(2)
C10 P2 C9 99.4(3)
C11 P2 Ir1 116.7(2)
C11 P2 C9 100.9(3)
C11 P2 C10 105.2(3)
P2 C9 H9A 109.5
P2 C9 H9B 109.5
P2 C9 H9C 109.5
H9A C9 H9B 109.5
H9A C9 H9C 109.5
H9B C9 H9C 109.5
P2 C10 H10A 109.5
P2 C10 H10B 109.5
P2 C10 H10C 109.5
H10A C10 H10B 109.5
H10A C10 H10C 109.5
H10B C10 H10C 109.5
P2 C11 H11A 109.5
P2 C11 H11B 109.5
P2 C11 H11C 109.5
H11A C11 H11B 109.5
H11A C11 H11C 109.5
H11B C11 H11C 109.5
C12 P3 Ir1 124.2(2)
C12 P3 C14 101.3(3)
C13 P3 Ir1 110.1(2)
C13 P3 C12 103.1(3)
C13 P3 C14 102.3(3)
C14 P3 Ir1 113.3(2)
P3 C12 H12A 109.5
P3 C12 H12B 109.5
P3 C12 H12C 109.5
H12A C12 H12B 109.5
H12A C12 H12C 109.5
H12B C12 H12C 109.5
P3 C13 H13A 109.5
P3 C13 H13B 109.5
P3 C13 H13C 109.5
H13A C13 H13B 109.5
H13A C13 H13C 109.5
H13B C13 H13C 109.5
P3 C14 H14A 109.5
P3 C14 H14B 109.5
P3 C14 H14C 109.5
H14A C14 H14B 109.5
H14A C14 H14C 109.5
H14B C14 H14C 109.5
F2 P4 F1 89.1(2)
F2 P4 F6 179.2(2)
F3 P4 F1 89.1(3)
F3 P4 F2 90.2(2)
F3 P4 F5 178.9(3)
F3 P4 F6 89.4(2)
F4 P4 F1 179.5(2)
F4 P4 F2 90.4(2)
F4 P4 F3 90.9(3)
F4 P4 F5 90.1(2)
F4 P4 F6 90.3(2)
F5 P4 F1 89.8(2)
F5 P4 F2 90.3(2)
F5 P4 F6 90.1(2)
F6 P4 F1 90.3(2)
H15A C15 H15B 107.5
Cl1 C15 H15A 108.5
Cl1 C15 H15B 108.5
Cl2 C15 H15A 108.5
Cl2 C15 H15B 108.5
Cl2 C15 Cl1 115.0(8)

loop_
_geom_bond_atom_site_label_1
_geom_bond_atom_site_label_2
_geom_bond_distance
Ir1 H 1.44(3)
Ir1 O1 2.124(4)
Ir1 N1 2.203(6)
Ir1 P1 2.3430(16)
Ir1 P2 2.2537(16)
Ir1 P3 2.3517(16)
O1 C1 1.288(7)
O2 C1 1.240(6)
N1 H1A 0.92(6)
N1 H1B 0.83(6)
N1 C2 1.499(7)
C1 C2 1.518(7)
C2 H2 1.0000
C2 C3 1.528(7)
C3 H3 1.0000
C3 C4 1.524(8)
C3 C5 1.522(8)
C4 H4A 0.9800
C4 H4B 0.9800
C4 H4C 0.9800
C5 H5A 0.9800
C5 H5B 0.9800
C5 H5C 0.9800
P1 C6 1.815(6)
P1 C7 1.807(6)
P1 C8 1.805(6)
C6 H6A 0.9800
C6 H6B 0.9800
C6 H6C 0.9800
C7 H7A 0.9800
C7 H7B 0.9800
C7 H7C 0.9800
C8 H8A 0.9800
C8 H8B 0.9800
C8 H8C 0.9800
P2 C9 1.821(6)
P2 C10 1.820(5)
P2 C11 1.811(6)
C9 H9A 0.9800
C9 H9B 0.9800
C9 H9C 0.9800
C10 H10A 0.9800
C10 H10B 0.9800
C10 H10C 0.9800
C11 H11A 0.9800
C11 H11B 0.9800
C11 H11C 0.9800
P3 C12 1.813(6)
P3 C13 1.805(6)
P3 C14 1.816(7)
C12 H12A 0.9800
C12 H12B 0.9800
C12 H12C 0.9800
C13 H13A 0.9800
C13 H13B 0.9800
C13 H13C 0.9800
C14 H14A 0.9800
C14 H14B 0.9800
C14 H14C 0.9800
P4 F1 1.605(4)
P4 F2 1.599(4)
P4 F3 1.580(4)
P4 F4 1.578(4)
P4 F5 1.582(4)
P4 F6 1.604(4)
C15 H15A 0.9900
C15 H15B 0.9900
C15 Cl1 1.789(15)
C15 Cl2 1.651(13)

loop_
_geom_hbond_atom_site_label_D
_geom_hbond_atom_site_label_H
_geom_hbond_atom_site_label_A
_geom_hbond_site_symmetry_A
_geom_hbond_distance_DH
_geom_hbond_distance_HA
_geom_hbond_distance_DA
_geom_hbond_angle_DHA
N1 H1A F1 . 0.92(6) 2.39(6) 3.157(7) 140(5)
N1 H1B O2 4_554 0.83(6) 2.02(6) 2.848(7) 172(6)
